data_4345291
loop_
_publ_author_name
'Canossa, Stefano'
'Bacchi, Alessia'
'Graiff, Claudia'
'Pelagatti, Paolo'
'Predieri, Giovanni'
'Ienco, Andrea'
'Manca, Gabriele'
'Mealli, Carlo'

_publ_section_title
;
 Hierarchy of Supramolecular Arrangements and Building Blocks: Inverted
 Paradigm of Crystal Engineering in the Unprecedented Metal Coordination
 of Methylene Blue.
;
_journal_issue 6
_journal_name_full 'Inorganic chemistry'
_journal_page_first 3512
_journal_page_last 3516
_journal_paper_doi 10.1021/acs.inorgchem.6b02980
_journal_volume 56
_journal_year 2017
_chemical_formula_moiety 'C16 H18 Cl2 Cu N3 S'
_chemical_formula_sum 'C16 H18 Cl2 Cu N3 S'
_chemical_formula_weight 418.83
_chemical_name_common 'Methylene blue copper dichloride'
_chemical_name_systematic 'copper(I) 3,7-bis(Dimethylamino)-phenothiazin-5-ium chloride'
_space_group_crystal_system triclinic
_space_group_IT_number 2
_space_group_name_Hall '-P 1'
_space_group_name_H-M_alt 'P -1'
_symmetry_space_group_name_Hall '-P 1'
_symmetry_space_group_name_H-M 'P -1'
_atom_sites_solution_hydrogens geom
_audit_creation_date 2016-04-22
_audit_creation_method
;
Olex2 1.2
(compiled 2015.09.30 svn.r3233 for OlexSys, GUI svn.r5103)
;
_cell_angle_alpha 86.236(6)
_cell_angle_beta 71.670(6)
_cell_angle_gamma 80.892(5)
_cell_formula_units_Z 2
_cell_length_a 7.7053(3)
_cell_length_b 9.9702(7)
_cell_length_c 11.2564(8)
_cell_measurement_reflns_used 7693
_cell_measurement_temperature 100
_cell_measurement_theta_max 32.2550
_cell_measurement_theta_min 1.8340
_cell_volume 810.41(9)
_computing_cell_refinement 'CrysAlisPro 1.171.38.41 (Rigaku OD, 2015)'
_computing_data_collection 'CrysAlisPro 1.171.38.41 (Rigaku OD, 2015)'
_computing_data_reduction 'CrysAlisPro 1.171.38.41 (Rigaku OD, 2015)'
_computing_molecular_graphics 'Olex2 (Dolomanov et al., 2009)'
_computing_publication_material 'Olex2 (Dolomanov et al., 2009)'
_computing_structure_refinement 'ShelXL (Sheldrick, 2015)'
_computing_structure_solution 'ShelXS (Sheldrick, 2008)'
_diffrn_ambient_temperature 100.0
_diffrn_detector 'Pilatus 2M detector'
_diffrn_measured_fraction_theta_full 0.987
_diffrn_measured_fraction_theta_max 0.957
_diffrn_measurement_details
;
List of Runs (angles in degrees, time in seconds):

  # Type    Start    End  Width  t~exp~   \w     \q     \k     \f   Frames
--------------------------------------------------------------------------
  1  \f      0.00 360.00   0.50    1.00   0.00   0.00   0.00    --   720
;
_diffrn_measurement_device_type template_ELETTRA
_diffrn_radiation_wavelength 0.700
_diffrn_reflns_av_R_equivalents 0.0486
_diffrn_reflns_av_unetI/netI 0.0378
_diffrn_reflns_Laue_measured_fraction_full 0.987
_diffrn_reflns_Laue_measured_fraction_max 0.957
_diffrn_reflns_limit_h_max 10
_diffrn_reflns_limit_h_min -10
_diffrn_reflns_limit_k_max 14
_diffrn_reflns_limit_k_min -13
_diffrn_reflns_limit_l_max 16
_diffrn_reflns_limit_l_min 0
_diffrn_reflns_number 15861
_diffrn_reflns_point_group_measured_fraction_full 0.987
_diffrn_reflns_point_group_measured_fraction_max 0.957
_diffrn_reflns_theta_full 24.835
_diffrn_reflns_theta_max 29.993
_diffrn_reflns_theta_min 1.877
_diffrn_source 'Elettra Synchrotron - XRD1 BL'
_exptl_absorpt_coefficient_mu 1.750
_exptl_absorpt_correction_T_max 1.00000
_exptl_absorpt_correction_T_min 0.67687
_exptl_absorpt_correction_type multi-scan
_exptl_absorpt_process_details
;
CrysAlisPro 1.171.38.41 (Rigaku Oxford Diffraction, 2015)
Empirical absorption correction using spherical harmonics,
 implemented in SCALE3 ABSPACK scaling algorithm.
;
_exptl_crystal_colour 'metallic orangish yellow'
_exptl_crystal_colour_lustre metallic
_exptl_crystal_colour_modifier orangish
_exptl_crystal_colour_primary yellow
_exptl_crystal_density_diffrn 1.716
_exptl_crystal_description needle
_exptl_crystal_F_000 428
_exptl_crystal_preparation
'grinding reaction between methylene blue chloride pentahydrate and anhydrous copper (I) chloride'
_exptl_crystal_recrystallization_method 'slow evaporation of a dimethylformamide solution of the grinding product'
_exptl_crystal_size_max 0.3
_exptl_crystal_size_mid 0.1
_exptl_crystal_size_min 0.08
_refine_diff_density_max 0.560
_refine_diff_density_min -0.743
_refine_diff_density_rms 0.085
_refine_ls_extinction_method none
_refine_ls_goodness_of_fit_ref 1.099
_refine_ls_hydrogen_treatment constr
_refine_ls_matrix_type full
_refine_ls_number_parameters 212
_refine_ls_number_reflns 4726
_refine_ls_number_restraints 0
_refine_ls_restrained_S_all 1.099
_refine_ls_R_factor_all 0.0312
_refine_ls_R_factor_gt 0.0296
_refine_ls_shift/su_max 0.001
_refine_ls_shift/su_mean 0.000
_refine_ls_structure_factor_coef Fsqd
_refine_ls_weighting_details 'w=1/[\s^2^(Fo^2^)+(0.0303P)^2^+0.8843P] where P=(Fo^2^+2Fc^2^)/3'
_refine_ls_weighting_scheme calc
_refine_ls_wR_factor_gt 0.0818
_refine_ls_wR_factor_ref 0.0828
_reflns_Friedel_coverage 0.000
_reflns_number_gt 4453
_reflns_number_total 4726
_reflns_threshold_expression 'I > 2\s(I)'
_cod_data_source_file ic6b02980_si_001.cif
_cod_data_source_block mbcu3dmf_1_1_
_cod_depositor_comments 'Adding full bibliography for 4345291--4345293.cif.'
_cod_database_code 4345291
_shelx_space_group_comment
;
The symmetry employed for this shelxl refinement is uniquely defined
by the following loop, which should always be used as a source of
symmetry information in preference to the above space-group names.
They are only intended as comments.
;
_olex2_refinement_description
;
1. Fixed Uiso
 At 1.2 times of:
  All C(H) groups
 At 1.5 times of:
  All C(H,H,H) groups
2.a Aromatic/amide H refined with riding coordinates:
 C13(H13), C16(H16), C12(H12), C8(H8), C5(H5), C4(H4)
2.b Idealised Me refined as rotating group:
 C9(H9A,H9B,H9C), C10(H10A,H10B,H10C), C1(H1A,H1B,H1C), C2(H2A,H2B,H2C)
;
_shelx_shelxl_version_number 2014/7
_olex2_date_sample_data_collection 2016-03-10
_olex2_exptl_crystal_mounting_method 'on a capton loop, in a Fomblin Y droplet'
_olex2_submission_original_sample_id MBCu
_olex2_submission_special_instructions 'No special instructions were received'
_oxdiff_exptl_absorpt_empirical_details
;
Empirical correction (ABSPACK) includes:
- Absorption correction using spherical harmonics
- Frame scaling
;

loop_
_space_group_symop_operation_xyz
'x, y, z'
'-x, -y, -z'

loop_
_atom_site_label
_atom_site_type_symbol
_atom_site_fract_x
_atom_site_fract_y
_atom_site_fract_z
_atom_site_U_iso_or_equiv
_atom_site_adp_type
_atom_site_occupancy
_atom_site_site_symmetry_order
_atom_site_calc_flag
_atom_site_refinement_flags_posn
Cu1 Cu 0.45531(3) 0.28352(2) 0.28565(2) 0.01526(7) Uani 1 1 d .
S1 S 0.10508(6) 0.62472(4) 0.63181(3) 0.01377(9) Uani 1 1 d .
Cl1 Cl 0.70788(6) 0.27652(4) 0.12084(4) 0.02045(9) Uani 1 1 d .
Cl2 Cl 0.29425(6) 0.11147(4) 0.29525(4) 0.01895(9) Uani 1 1 d .
N1 N 0.3471(2) 0.42352(14) 0.41676(12) 0.0117(2) Uani 1 1 d .
C11 C 0.3342(2) 0.30257(16) 0.78497(15) 0.0134(3) Uani 1 1 d .
N3 N 0.3314(2) 0.26274(15) 0.90191(13) 0.0162(3) Uani 1 1 d .
C13 C 0.4414(2) 0.26417(16) 0.56057(15) 0.0137(3) Uani 1 1 d .
H13 H 0.5126 0.2085 0.4918 0.016 Uiso 1 1 calc R
C6 C 0.2559(2) 0.54092(16) 0.38626(14) 0.0119(3) Uani 1 1 d .
C16 C 0.2325(2) 0.42712(16) 0.76328(14) 0.0136(3) Uani 1 1 d .
H16 H 0.1606 0.4825 0.8322 0.016 Uiso 1 1 calc R
C7 C 0.1357(2) 0.64027(16) 0.47293(14) 0.0117(3) Uani 1 1 d .
C9 C 0.2225(3) 0.34745(19) 1.00933(16) 0.0220(4) Uani 1 1 d .
H9A H 0.2542 0.4398 0.9943 0.033 Uiso 1 1 calc GR
H9B H 0.2499 0.3089 1.0849 0.033 Uiso 1 1 calc GR
H9C H 0.0906 0.3502 1.0206 0.033 Uiso 1 1 calc GR
C12 C 0.4403(2) 0.22060(16) 0.67834(15) 0.0140(3) Uani 1 1 d .
H12 H 0.5097 0.1359 0.6900 0.017 Uiso 1 1 calc R
C8 C 0.0421(2) 0.75537(16) 0.43403(14) 0.0129(3) Uani 1 1 d .
H8 H -0.0383 0.8178 0.4944 0.015 Uiso 1 1 calc R
C15 C 0.2355(2) 0.46996(16) 0.64365(14) 0.0118(3) Uani 1 1 d .
C5 C 0.2775(2) 0.57069(17) 0.25707(14) 0.0141(3) Uani 1 1 d .
H5 H 0.3579 0.5084 0.1965 0.017 Uiso 1 1 calc R
C3 C 0.0639(2) 0.78197(16) 0.30567(15) 0.0132(3) Uani 1 1 d .
C10 C 0.4297(3) 0.13256(18) 0.92799(17) 0.0196(3) Uani 1 1 d .
H10A H 0.3755 0.0587 0.9064 0.029 Uiso 1 1 calc GR
H10B H 0.4195 0.1257 1.0171 0.029 Uiso 1 1 calc GR
H10C H 0.5603 0.1257 0.8780 0.029 Uiso 1 1 calc GR
C14 C 0.3400(2) 0.38963(16) 0.53678(14) 0.0117(3) Uani 1 1 d .
C4 C 0.1877(2) 0.68474(17) 0.21698(15) 0.0146(3) Uani 1 1 d .
H4 H 0.2068 0.7004 0.1299 0.017 Uiso 1 1 calc R
N2 N -0.0273(2) 0.89456(14) 0.26822(13) 0.0149(3) Uani 1 1 d .
C1 C -0.1487(3) 0.99578(17) 0.35687(16) 0.0186(3) Uani 1 1 d .
H1A H -0.2224 0.9497 0.4308 0.028 Uiso 1 1 calc GR
H1B H -0.2312 1.0530 0.3171 0.028 Uiso 1 1 calc GR
H1C H -0.0739 1.0525 0.3822 0.028 Uiso 1 1 calc GR
C2 C 0.0084(3) 0.93156(19) 0.13608(16) 0.0203(3) Uani 1 1 d .
H2A H 0.1368 0.9479 0.1001 0.031 Uiso 1 1 calc GR
H2B H -0.0749 1.0142 0.1276 0.031 Uiso 1 1 calc GR
H2C H -0.0128 0.8574 0.0917 0.031 Uiso 1 1 calc GR

loop_
_atom_site_aniso_label
_atom_site_aniso_U_11
_atom_site_aniso_U_22
_atom_site_aniso_U_33
_atom_site_aniso_U_23
_atom_site_aniso_U_13
_atom_site_aniso_U_12
Cu1 0.01998(12) 0.01367(10) 0.01006(10) -0.00173(7) -0.00387(8) 0.00266(8)
S1 0.0193(2) 0.01173(16) 0.00822(16) -0.00093(12) -0.00366(14) 0.00275(14)
Cl1 0.0229(2) 0.02171(19) 0.01264(17) -0.00359(14) 0.00012(14) -0.00160(15)
Cl2 0.0231(2) 0.01416(17) 0.01613(18) -0.00299(13) -0.00158(15) -0.00060(14)
N1 0.0143(6) 0.0108(6) 0.0092(5) -0.0005(4) -0.0030(5) -0.0011(5)
C11 0.0150(7) 0.0128(7) 0.0119(7) 0.0007(5) -0.0040(5) -0.0008(5)
N3 0.0209(7) 0.0148(6) 0.0109(6) 0.0012(5) -0.0046(5) 0.0019(5)
C13 0.0164(7) 0.0123(7) 0.0112(6) -0.0013(5) -0.0034(5) 0.0006(5)
C6 0.0140(7) 0.0109(6) 0.0102(6) -0.0008(5) -0.0033(5) -0.0007(5)
C16 0.0173(8) 0.0118(6) 0.0104(6) 0.0001(5) -0.0038(6) 0.0006(5)
C7 0.0144(7) 0.0111(6) 0.0092(6) -0.0002(5) -0.0034(5) -0.0013(5)
C9 0.0311(10) 0.0204(8) 0.0106(7) -0.0016(6) -0.0053(7) 0.0055(7)
C12 0.0154(7) 0.0126(6) 0.0130(7) -0.0004(5) -0.0043(6) 0.0011(6)
C8 0.0165(7) 0.0113(6) 0.0100(6) -0.0006(5) -0.0041(5) 0.0005(5)
C15 0.0135(7) 0.0112(6) 0.0104(6) -0.0005(5) -0.0040(5) -0.0001(5)
C5 0.0168(8) 0.0143(7) 0.0095(6) -0.0009(5) -0.0022(5) -0.0004(6)
C3 0.0165(7) 0.0120(6) 0.0116(6) 0.0006(5) -0.0049(6) -0.0023(6)
C10 0.0245(9) 0.0162(7) 0.0162(7) 0.0030(6) -0.0075(6) 0.0036(6)
C14 0.0141(7) 0.0111(6) 0.0094(6) -0.0009(5) -0.0028(5) -0.0013(5)
C4 0.0187(8) 0.0138(7) 0.0102(6) -0.0002(5) -0.0036(6) -0.0011(6)
N2 0.0199(7) 0.0123(6) 0.0115(6) 0.0007(4) -0.0054(5) 0.0013(5)
C1 0.0247(9) 0.0135(7) 0.0154(7) -0.0018(6) -0.0052(6) 0.0028(6)
C2 0.0248(9) 0.0215(8) 0.0121(7) 0.0030(6) -0.0054(6) 0.0023(7)

loop_
_atom_type_symbol
_atom_type_description
_atom_type_scat_dispersion_real
_atom_type_scat_dispersion_imag
_atom_type_scat_source
C C 0.0030 0.0020 'International Tables Vol C Tables 4.2.6.8 and 6.1.1.4'
H H 0.0000 0.0000 'International Tables Vol C Tables 4.2.6.8 and 6.1.1.4'
Cl Cl 0.1484 0.1585 'International Tables Vol C Tables 4.2.6.8 and 6.1.1.4'
Cu Cu 0.3450 1.2550 'International Tables Vol C Tables 4.2.6.8 and 6.1.1.4'
N N 0.0060 0.0030 'International Tables Vol C Tables 4.2.6.8 and 6.1.1.4'
S S 0.1210 0.1210 'International Tables Vol C Tables 4.2.6.8 and 6.1.1.4'

loop_
_geom_angle_atom_site_label_1
_geom_angle_atom_site_label_2
_geom_angle_atom_site_label_3
_geom_angle
Cl1 Cu1 Cl2 113.739(18)
N1 Cu1 Cl1 129.45(4)
N1 Cu1 Cl2 116.70(4)
C15 S1 C7 102.51(7)
C6 N1 Cu1 117.76(10)
C6 N1 C14 122.16(13)
C14 N1 Cu1 119.10(11)
N3 C11 C16 120.49(15)
N3 C11 C12 121.58(15)
C16 C11 C12 117.93(14)
C11 N3 C9 120.82(14)
C11 N3 C10 121.87(14)
C10 N3 C9 117.27(14)
C12 C13 H13 118.7
C12 C13 C14 122.65(14)
C14 C13 H13 118.7
N1 C6 C7 125.73(14)
N1 C6 C5 118.28(14)
C5 C6 C7 115.99(14)
C11 C16 H16 119.4
C15 C16 C11 121.14(14)
C15 C16 H16 119.4
C6 C7 S1 121.85(12)
C8 C7 S1 116.15(12)
C8 C7 C6 121.98(14)
N3 C9 H9A 109.5
N3 C9 H9B 109.5
N3 C9 H9C 109.5
H9A C9 H9B 109.5
H9A C9 H9C 109.5
H9B C9 H9C 109.5
C11 C12 H12 119.9
C13 C12 C11 120.23(14)
C13 C12 H12 119.9
C7 C8 H8 119.5
C7 C8 C3 121.04(14)
C3 C8 H8 119.5
C16 C15 S1 115.84(12)
C16 C15 C14 121.59(14)
C14 C15 S1 122.57(12)
C6 C5 H5 118.6
C4 C5 C6 122.74(15)
C4 C5 H5 118.6
C8 C3 C4 117.71(14)
N2 C3 C8 120.80(15)
N2 C3 C4 121.50(14)
N3 C10 H10A 109.5
N3 C10 H10B 109.5
N3 C10 H10C 109.5
H10A C10 H10B 109.5
H10A C10 H10C 109.5
H10B C10 H10C 109.5
N1 C14 C13 118.49(14)
N1 C14 C15 125.06(14)
C13 C14 C15 116.45(14)
C5 C4 C3 120.52(15)
C5 C4 H4 119.7
C3 C4 H4 119.7
C3 N2 C1 121.98(14)
C3 N2 C2 121.63(14)
C2 N2 C1 115.89(14)
N2 C1 H1A 109.5
N2 C1 H1B 109.5
N2 C1 H1C 109.5
H1A C1 H1B 109.5
H1A C1 H1C 109.5
H1B C1 H1C 109.5
N2 C2 H2A 109.5
N2 C2 H2B 109.5
N2 C2 H2C 109.5
H2A C2 H2B 109.5
H2A C2 H2C 109.5
H2B C2 H2C 109.5

loop_
_geom_bond_atom_site_label_1
_geom_bond_atom_site_label_2
_geom_bond_distance
Cu1 Cl1 2.2220(5)
Cu1 Cl2 2.2494(5)
Cu1 N1 1.9874(13)
S1 C7 1.7285(15)
S1 C15 1.7246(16)
N1 C6 1.349(2)
N1 C14 1.3571(19)
C11 N3 1.344(2)
C11 C16 1.410(2)
C11 C12 1.441(2)
N3 C9 1.467(2)
N3 C10 1.457(2)
C13 H13 0.9500
C13 C12 1.366(2)
C13 C14 1.423(2)
C6 C7 1.435(2)
C6 C5 1.427(2)
C16 H16 0.9500
C16 C15 1.380(2)
C7 C8 1.378(2)
C9 H9A 0.9800
C9 H9B 0.9800
C9 H9C 0.9800
C12 H12 0.9500
C8 H8 0.9500
C8 C3 1.413(2)
C15 C14 1.432(2)
C5 H5 0.9500
C5 C4 1.362(2)
C3 C4 1.443(2)
C3 N2 1.344(2)
C10 H10A 0.9800
C10 H10B 0.9800
C10 H10C 0.9800
C4 H4 0.9500
N2 C1 1.461(2)
N2 C2 1.458(2)
C1 H1A 0.9800
C1 H1B 0.9800
C1 H1C 0.9800
C2 H2A 0.9800
C2 H2B 0.9800
C2 H2C 0.9800

loop_
_geom_torsion_atom_site_label_1
_geom_torsion_atom_site_label_2
_geom_torsion_atom_site_label_3
_geom_torsion_atom_site_label_4
_geom_torsion
Cu1 N1 C6 C7 165.52(13)
Cu1 N1 C6 C5 -14.0(2)
Cu1 N1 C14 C13 11.9(2)
Cu1 N1 C14 C15 -167.21(13)
S1 C7 C8 C3 176.91(13)
S1 C15 C14 N1 -0.9(2)
S1 C15 C14 C13 179.92(12)
N1 C6 C7 S1 4.4(2)
N1 C6 C7 C8 -177.46(16)
N1 C6 C5 C4 178.28(16)
C11 C16 C15 S1 -179.71(13)
C11 C16 C15 C14 0.6(3)
N3 C11 C16 C15 179.37(16)
N3 C11 C12 C13 -179.60(17)
C6 N1 C14 C13 -179.61(15)
C6 N1 C14 C15 1.3(3)
C6 C7 C8 C3 -1.4(3)
C6 C5 C4 C3 -0.2(3)
C16 C11 N3 C9 0.1(3)
C16 C11 N3 C10 177.81(17)
C16 C11 C12 C13 0.3(3)
C16 C15 C14 N1 178.69(16)
C16 C15 C14 C13 -0.5(2)
C7 S1 C15 C16 -177.87(13)
C7 S1 C15 C14 1.77(16)
C7 C6 C5 C4 -1.2(3)
C7 C8 C3 C4 -0.2(2)
C7 C8 C3 N2 -179.83(16)
C12 C11 N3 C9 -179.93(17)
C12 C11 N3 C10 -2.2(3)
C12 C11 C16 C15 -0.6(3)
C12 C13 C14 N1 -178.97(16)
C12 C13 C14 C15 0.2(3)
C8 C3 C4 C5 0.9(2)
C8 C3 N2 C1 1.5(3)
C8 C3 N2 C2 173.12(16)
C15 S1 C7 C6 -3.29(16)
C15 S1 C7 C8 178.44(13)
C5 C6 C7 S1 -176.14(13)
C5 C6 C7 C8 2.0(2)
C14 N1 C6 C7 -3.1(3)
C14 N1 C6 C5 177.43(15)
C14 C13 C12 C11 -0.2(3)
C4 C3 N2 C1 -178.10(16)
C4 C3 N2 C2 -6.5(3)
N2 C3 C4 C5 -179.40(17)
